data_1575476
loop_
_publ_author_name
'Hakkarainen, Eetu'
'Lin, Hao-Cheng'
'Nechaev, Anton A.'
'Peshkov, Vsevolod A.'
'Eskelinen, Toni'
'Chang, Kai-Hsin'
'Liao, Tzu-Hao'
'Chen, Po-Yu'
'Koshevoy, Igor O.'
'Lin, Hao-Wu'
'Chou, Pi-Tai'
'Belyaev, Andrey'

_publ_section_title
;
 Metal-free pyridinium salts with strong room-temperature phosphorescence
 and microsecond radiative lifetime.
;
_journal_issue 37
_journal_name_full 'Chemical science'
_journal_page_first 17261
_journal_page_last 17267
_journal_paper_doi 10.1039/d5sc03813h
_journal_volume 16
_journal_year 2025
_chemical_formula_moiety '4(I), 2(C H2 Cl2), 4(C18 H21 N O3)'
_chemical_formula_sum 'C74 H88 Cl4 I4 N4 O12'
_chemical_formula_weight 1874.88
_space_group_crystal_system monoclinic
_space_group_IT_number 14
_space_group_name_Hall '-P 2yn'
_space_group_name_H-M_alt 'P 1 21/n 1'
_atom_sites_solution_hydrogens mixed
_atom_sites_solution_primary iterative
_audit_creation_date 2024-11-04
_audit_creation_method
;
Olex2 1.5
(compiled 2021.07.19 svn.r715e62df for OlexSys, GUI svn.r6380)
;
_audit_update_record
;
2024-11-05 deposited with the CCDC.	2025-08-15 downloaded from the CCDC.
;
_cell_angle_alpha 90
_cell_angle_beta 104.7932(9)
_cell_angle_gamma 90
_cell_formula_units_Z 2
_cell_length_a 15.38142(13)
_cell_length_b 9.39589(8)
_cell_length_c 27.9600(2)
_cell_measurement_reflns_used 29867
_cell_measurement_temperature 120.00(10)
_cell_measurement_theta_max 78.3610
_cell_measurement_theta_min 3.2390
_cell_volume 3906.90(6)
_computing_cell_refinement 'CrysAlisPro 1.171.42.89a (Rigaku OD, 2023)'
_computing_data_collection 'CrysAlisPro 1.171.42.89a (Rigaku OD, 2023)'
_computing_data_reduction 'CrysAlisPro 1.171.42.89a (Rigaku OD, 2023)'
_computing_molecular_graphics 'Olex2 1.5 (Dolomanov et al., 2009)'
_computing_publication_material 'Olex2 1.5 (Dolomanov et al., 2009)'
_computing_structure_refinement 'SHELXL 2019/3 (Sheldrick, 2015)'
_computing_structure_solution 'olex2.solve 1.5 (Bourhis et al., 2015)'
_diffrn_ambient_environment N~2~
_diffrn_ambient_temperature 120.00(10)
_diffrn_detector 'Hybrid Pixel Array Detector'
_diffrn_detector_area_resol_mean 7.41
_diffrn_detector_type 'HyPix-Arc 100'
_diffrn_measured_fraction_theta_full 0.999
_diffrn_measured_fraction_theta_max 0.993
_diffrn_measurement_details
;
List of Runs (angles in degrees, time in seconds):

  # Type    Start    End  Width  t~exp~   \w     \q     \k     \f   Frames
#--------------------------------------------------------------------------
  1  \w    -51.00 -14.00   0.50    0.16    --  -87.59  57.00 150.00   74
  2  \w    -53.00 -26.00   0.50    0.16    --  -87.59  57.00 120.00   54
  3  \w    -11.00  22.00   0.50    0.16    --  -51.79  29.00  21.00   66
  4  \w    -51.00 -15.00   0.50    0.16    --  -87.59  57.00   0.00   72
  5  \w   -104.00 -78.00   0.50    0.16    --  -87.59 -29.00-138.00   52
  6  \w   -129.00 -35.00   0.50    0.16    --  -51.79 -29.00-138.00  188
  7  \w   -156.00-127.00   0.50    0.16    --  -87.59 -29.00-138.00   58
  8  \w   -113.00 -88.00   0.50    0.16    --  -87.59 -99.00 150.00   50
  9  \w   -153.00-117.00   0.50    0.16    --  -87.59 -99.00 150.00   72
 10  \w    -23.00  28.00   0.50    0.16    --   52.04 -19.00  60.00  102
 11  \w     57.00  82.00   0.50    0.16    --  107.25 -77.00  84.47   50
 12  \w     42.00 100.00   0.50    0.16    --  107.25 -74.00 -21.75  116
 13  \w     49.00  95.00   0.50    0.16    --  107.25 -78.00-149.59   92
 14  \w     46.00  89.00   0.50    0.16    --  107.25 -73.00  29.54   86
 15  \w     40.00  65.00   0.50    0.16    --  107.25 -71.00 114.86   50
 16  \w     51.00  99.00   0.50    0.16    --  107.25 -71.00  52.26   96
 17  \w     46.00  95.00   0.50    0.16    --  107.25 -70.00  -9.76   98
 18  \w     53.00  78.00   0.50    0.16    --  107.25 -71.00 -58.77   50
 19  \w     38.00  90.00   0.50    0.16    --  107.25 -69.00-128.22  104
 20  \w     44.00  82.00   0.50    0.16    --  107.25 -65.00 -50.42   76
 21  \w     35.00  60.00   0.50    0.16    --  107.25 -65.00 -95.19   50
 22  \w     54.00  97.00   0.50    0.16    --  107.25 -67.00  74.59   86
 23  \w     34.00  71.00   0.50    0.16    --  102.09 -57.00 120.00   74
 24  \w     40.00  89.00   0.50    0.16    --  107.25 -63.00 123.97   98
 25  \w     32.00  58.00   0.50    0.16    --  107.25 -49.00  49.09   52
 26  \w     39.00  65.00   0.50    0.16    --  107.25 -56.00 -82.16   52
 27  \w     25.00  50.00   0.50    0.16    --  102.09 -38.00 -90.00   50
 28  \w     25.00  50.00   0.50    0.16    --  102.09 -38.00-180.00   50
 29  \w     26.00  51.00   0.50    0.16    --  102.09 -38.00-120.00   50
 30  \w     25.00  50.00   0.50    0.16    --  102.09 -38.00   0.00   50
 31  \w    -18.00   7.00   0.50    0.16    --   52.04 -29.00-138.00   50
 32  \w     25.00  50.00   0.50    0.16    --  102.09 -38.00  30.00   50
 33  \w     83.00 143.00   0.50    0.16    --  107.25 121.00 -34.94  120
 34  \w    151.00 176.00   0.50    0.16    --  107.25 121.00 -34.94   50
 35  \w     99.00 124.00   0.50    0.16    --  107.25  68.00 102.52   50
 36  \w    134.00 171.00   0.50    0.16    --  107.25  68.00 102.52   74
 37  \w    125.00 175.00   0.50    0.16    --  107.25  57.00  35.78  100
 38  \w    151.00 176.00   0.50    0.16    --  102.09  29.00  21.00   50
 39  \w    149.00 176.00   0.50    0.16    --  107.25  46.00 -41.40   54
 40  \w    106.00 132.00   0.50    0.16    --  107.25  46.00 -41.40   52
 41  \w     88.00 133.00   0.50    0.16    --  102.09  29.00  21.00   90
 42  \w    144.00 170.00   0.50    0.16    --  107.25  16.00  31.43   52
 43  \w     89.00 115.00   0.50    0.16    --   52.04  29.00  21.00   52
 44  \w     39.00  75.00   0.50    0.16    --   52.04  29.00  21.00   72
 45  \w     73.00 124.00   0.50    0.16    --  107.25  16.00  31.43  102
 46  \w    124.00 150.00   0.50    0.16    --  107.25   6.00 -35.08   52
 47  \w     55.00  80.00   0.50    0.16    --  107.25   6.00 -35.08   50
 48  \w     92.00 133.00   0.50    0.16    --  107.25 -81.00-125.48   82
 49  \w    112.00 137.00   0.50    0.16    --  107.25 -86.00 -83.09   50
 50  \w     47.00  73.00   0.50    0.16    --  107.25 -86.00 -83.09   52
 51  \w     45.00  71.00   0.50    0.16    --  107.25 -81.00-125.48   52
 52  \w     37.00  74.00   0.50    0.16    --  102.09 -99.00   0.00   74
 53  \w     78.00 106.00   0.50    0.16    --  102.09 -99.00   0.00   56
 54  \w     51.00 102.00   0.50    0.16    --  107.25 -93.00 143.38  102
;
_diffrn_measurement_device 'four-circle diffractometer'
_diffrn_measurement_device_type 'XtaLAB Synergy R, HyPix-Arc 100'
_diffrn_measurement_method '\w scans'
_diffrn_measurement_specimen_support 'MiTeGen micromount'
_diffrn_orient_matrix_type 'CrysAlisPro convention (1999,Acta A55,543-557)'
_diffrn_orient_matrix_UB_11 0.0077690000
_diffrn_orient_matrix_UB_12 -0.0327648000
_diffrn_orient_matrix_UB_13 -0.0527542000
_diffrn_orient_matrix_UB_21 -0.0969128000
_diffrn_orient_matrix_UB_22 0.0532545000
_diffrn_orient_matrix_UB_23 -0.0212324000
_diffrn_orient_matrix_UB_31 0.0357005000
_diffrn_orient_matrix_UB_32 0.1515577000
_diffrn_orient_matrix_UB_33 -0.0039355000
_diffrn_radiation_monochromator mirror
_diffrn_radiation_probe x-ray
_diffrn_radiation_type 'Cu K\a'
_diffrn_radiation_wavelength 1.54184
_diffrn_reflns_av_R_equivalents 0.0434
_diffrn_reflns_av_unetI/netI 0.0253
_diffrn_reflns_Laue_measured_fraction_full 0.999
_diffrn_reflns_Laue_measured_fraction_max 0.993
_diffrn_reflns_limit_h_max 19
_diffrn_reflns_limit_h_min -19
_diffrn_reflns_limit_k_max 11
_diffrn_reflns_limit_k_min -10
_diffrn_reflns_limit_l_max 35
_diffrn_reflns_limit_l_min -35
_diffrn_reflns_number 55764
_diffrn_reflns_point_group_measured_fraction_full 0.999
_diffrn_reflns_point_group_measured_fraction_max 0.993
_diffrn_reflns_theta_full 67.684
_diffrn_reflns_theta_max 79.176
_diffrn_reflns_theta_min 3.004
_diffrn_source 'Rotating-anode X-ray tube'
_diffrn_source_current 1.4
_diffrn_source_power 0.07
_diffrn_source_type 'PhotonJet R (Cu) X-ray Source'
_diffrn_source_voltage 50.0
_exptl_absorpt_coefficient_mu 14.273
_exptl_absorpt_correction_T_max 1.00000
_exptl_absorpt_correction_T_min 0.29386
_exptl_absorpt_correction_type multi-scan
_exptl_absorpt_process_details
;
CrysAlisPro 1.171.42.89a (Rigaku Oxford Diffraction, 2023)
Empirical absorption correction using spherical harmonics,
implemented in SCALE3 ABSPACK scaling algorithm.
;
_exptl_crystal_colour 'clear yellow'
_exptl_crystal_colour_lustre clear
_exptl_crystal_colour_primary yellow
_exptl_crystal_density_diffrn 1.594
_exptl_crystal_description needle
_exptl_crystal_F_000 1872
_exptl_crystal_size_max 0.076
_exptl_crystal_size_mid 0.034
_exptl_crystal_size_min 0.021
_refine_diff_density_max 1.700
_refine_diff_density_min -1.153
_refine_diff_density_rms 0.116
_refine_ls_extinction_method none
_refine_ls_goodness_of_fit_ref 1.026
_refine_ls_hydrogen_treatment mixed
_refine_ls_matrix_type full
_refine_ls_number_parameters 453
_refine_ls_number_reflns 8382
_refine_ls_number_restraints 0
_refine_ls_restrained_S_all 1.026
_refine_ls_R_factor_all 0.0419
_refine_ls_R_factor_gt 0.0375
_refine_ls_shift/su_max 0.002
_refine_ls_shift/su_mean 0.000
_refine_ls_structure_factor_coef Fsqd
_refine_ls_weighting_details 'w=1/[\s^2^(Fo^2^)+(0.0572P)^2^+10.1955P] where P=(Fo^2^+2Fc^2^)/3'
_refine_ls_weighting_scheme calc
_refine_ls_wR_factor_gt 0.0995
_refine_ls_wR_factor_ref 0.1033
_reflns_Friedel_coverage 0.000
_reflns_number_gt 7561
_reflns_number_total 8382
_reflns_threshold_expression 'I > 2\s(I)'
_cod_data_source_file d5sc03813h2.cif
_cod_data_source_block 3
_cod_depositor_comments 'Adding full bibliography for 1575468--1575476.cif.'
_cod_database_code 1575476
_shelx_shelxl_version_number 2019/3
_chemical_oxdiff_formula 'C20 H20 N2 I O4 Cl2'
_chemical_oxdiff_usercomment 'DCM-Et2O, RT, gp'
_shelx_space_group_comment
;
The symmetry employed for this shelxl refinement is uniquely defined
by the following loop, which should always be used as a source of
symmetry information in preference to the above space-group names.
They are only intended as comments.
;
_shelx_estimated_absorpt_t_max 0.754
_shelx_estimated_absorpt_t_min 0.410
_olex2_refinement_description
;
1. Fixed Uiso
 At 1.2 times of:
  All C(H) groups, All C(H,H) groups
 At 1.5 times of:
  All C(H,H,H) groups, All O(H) groups
2.a Secondary CH2 refined with riding coordinates:
 C7(H7A,H7B), C12(H12A,H12B), C26(H26A,H26B), C30(H30A,H30B), C37(H37A,H37B)
2.b Aromatic/amide H refined with riding coordinates:
 C1(H1A), C8(H8), C14(H14), C15(H15), C16(H16), C17(H17), C18(H18), C19(H19),
 C25(H25), C32(H32), C33(H33), C34(H34), C35(H35), C36(H36)
2.c Idealised Me refined as rotating group:
 C6(H6A,H6B,H6C), C10(H10A,H10B,H10C), C11(H11A,H11B,H11C), C24(H24A,H24B,
 H24C), C28(H28A,H28B,H28C), C29(H29A,H29B,H29C)
2.d Idealised tetrahedral OH refined as rotating group:
 O4(H4)
;
_olex2_submission_special_instructions 'No special instructions were received'
_oxdiff_exptl_absorpt_empirical_details
;
Empirical correction (ABSPACK) includes:
- Absorption correction using spherical harmonics
- Frame scaling
;
_oxdiff_exptl_absorpt_empirical_full_max 2.956
_oxdiff_exptl_absorpt_empirical_full_min 0.666

loop_
_space_group_symop_operation_xyz
'x, y, z'
'-x+1/2, y+1/2, -z+1/2'
'-x, -y, -z'
'x-1/2, -y-1/2, z-1/2'

loop_
_atom_site_label
_atom_site_type_symbol
_atom_site_fract_x
_atom_site_fract_y
_atom_site_fract_z
_atom_site_U_iso_or_equiv
_atom_site_adp_type
_atom_site_occupancy
_atom_site_site_symmetry_order
_atom_site_calc_flag
_atom_site_refinement_flags_posn
_atom_site_refinement_flags_adp
_atom_site_refinement_flags_occupancy
_atom_site_disorder_assembly
_atom_site_disorder_group
I1 I 0.53232(2) -0.16754(2) 0.34643(2) 0.02746(8) Uani 1 1 d . . . . .
I2 I 0.02469(2) 0.11490(2) 0.34114(2) 0.02327(7) Uani 1 1 d . . . . .
Cl1 Cl 0.28975(8) 0.47781(12) 0.51389(4) 0.0445(3) Uani 1 1 d . . . . .
Cl2 Cl 0.18241(10) 0.24081(14) 0.46322(5) 0.0571(3) Uani 1 1 d . . . . .
O1 O 0.43889(17) 0.3561(3) 0.23763(9) 0.0258(5) Uani 1 1 d . . . . .
H1 H 0.456(3) 0.407(6) 0.2210(19) 0.040(14) Uiso 1 1 d . . . . .
O2 O 0.43906(17) 0.1667(3) 0.44334(9) 0.0258(5) Uani 1 1 d . . . . .
O3 O 0.52958(19) 0.3686(3) 0.44852(9) 0.0300(6) Uani 1 1 d . . . . .
O4 O 0.56190(17) 0.0712(3) 0.25919(9) 0.0261(5) Uani 1 1 d . . . . .
H4 H 0.542217 0.010080 0.275695 0.039 Uiso 1 1 calc R U . . .
O5 O 0.54145(17) 0.2847(3) 0.05359(8) 0.0265(5) Uani 1 1 d . . . . .
O6 O 0.44468(18) 0.0906(3) 0.04736(9) 0.0300(6) Uani 1 1 d . . . . .
N1 N 0.33011(17) 0.0913(3) 0.31705(10) 0.0170(5) Uani 1 1 d . . . . .
N2 N 0.66447(18) 0.3425(3) 0.17903(10) 0.0176(5) Uani 1 1 d . . . . .
C1 C 0.3726(2) 0.1793(3) 0.29247(12) 0.0185(6) Uani 1 1 d . . . . .
H1A H 0.356073 0.178905 0.257332 0.022 Uiso 1 1 calc R U . . .
C2 C 0.4394(2) 0.2697(3) 0.31708(12) 0.0178(6) Uani 1 1 d . . . . .
C3 C 0.4632(2) 0.2684(3) 0.36852(12) 0.0196(6) Uani 1 1 d . . . . .
C4 C 0.4192(2) 0.1748(3) 0.39331(12) 0.0198(6) Uani 1 1 d . . . . .
C5 C 0.3503(2) 0.0860(4) 0.36694(12) 0.0190(6) Uani 1 1 d . . . . .
C6 C 0.2999(2) -0.0110(4) 0.39264(12) 0.0244(7) Uani 1 1 d . . . . .
H6A H 0.313559 -0.110131 0.386397 0.037 Uiso 1 1 calc R U . . .
H6B H 0.235235 0.005827 0.380088 0.037 Uiso 1 1 calc R U . . .
H6C H 0.317982 0.007645 0.428298 0.037 Uiso 1 1 calc R U . . .
C7 C 0.4852(2) 0.3661(4) 0.28825(12) 0.0208(6) Uani 1 1 d . . . . .
H7A H 0.484058 0.465523 0.299833 0.025 Uiso 1 1 calc R U . . .
H7B H 0.548705 0.337039 0.293010 0.025 Uiso 1 1 calc R U . . .
C8 C 0.5333(3) 0.3662(4) 0.39834(13) 0.0269(7) Uani 1 1 d . . . . .
H8 H 0.574643 0.419375 0.385413 0.032 Uiso 1 1 calc R U . . .
C9 C 0.5243(3) 0.2333(4) 0.46879(13) 0.0296(8) Uani 1 1 d . . . . .
C10 C 0.5194(3) 0.2558(5) 0.52136(14) 0.0405(10) Uani 1 1 d . . . . .
H10A H 0.508021 0.164620 0.535649 0.061 Uiso 1 1 calc R U . . .
H10B H 0.470410 0.322167 0.521832 0.061 Uiso 1 1 calc R U . . .
H10C H 0.576411 0.295449 0.540794 0.061 Uiso 1 1 calc R U . . .
C11 C 0.6003(3) 0.1340(5) 0.46398(16) 0.0367(9) Uani 1 1 d . . . . .
H11A H 0.658187 0.181873 0.476578 0.055 Uiso 1 1 calc R U . . .
H11B H 0.592660 0.109128 0.429116 0.055 Uiso 1 1 calc R U . . .
H11C H 0.598643 0.047167 0.483176 0.055 Uiso 1 1 calc R U . . .
C12 C 0.2583(2) -0.0073(4) 0.28834(12) 0.0240(7) Uani 1 1 d . . . . .
H12A H 0.272913 -0.105634 0.300472 0.029 Uiso 1 1 calc R U . . .
H12B H 0.200259 0.018827 0.295095 0.029 Uiso 1 1 calc R U . . .
C13 C 0.2474(2) -0.0050(4) 0.23355(12) 0.0201(6) Uani 1 1 d . . . . .
C14 C 0.3002(2) -0.0914(4) 0.21186(13) 0.0234(7) Uani 1 1 d . . . . .
H14 H 0.345871 -0.148821 0.232128 0.028 Uiso 1 1 calc R U . . .
C15 C 0.2867(2) -0.0942(4) 0.16072(14) 0.0255(7) Uani 1 1 d . . . . .
H15 H 0.322315 -0.154926 0.146260 0.031 Uiso 1 1 calc R U . . .
C16 C 0.2211(2) -0.0086(4) 0.13068(13) 0.0266(7) Uani 1 1 d . . . . .
H16 H 0.212112 -0.010106 0.095776 0.032 Uiso 1 1 calc R U . . .
C17 C 0.1690(2) 0.0792(4) 0.15225(13) 0.0244(7) Uani 1 1 d . . . . .
H17 H 0.124421 0.138410 0.131992 0.029 Uiso 1 1 calc R U . . .
C18 C 0.1819(2) 0.0808(4) 0.20321(12) 0.0209(6) Uani 1 1 d . . . . .
H18 H 0.145724 0.140799 0.217583 0.025 Uiso 1 1 calc R U . . .
C19 C 0.6253(2) 0.2500(3) 0.20388(11) 0.0182(6) Uani 1 1 d . . . . .
H19 H 0.645822 0.244907 0.238892 0.022 Uiso 1 1 calc R U . . .
C20 C 0.5562(2) 0.1629(3) 0.17964(12) 0.0191(6) Uani 1 1 d . . . . .
C21 C 0.5268(2) 0.1711(3) 0.12834(12) 0.0209(6) Uani 1 1 d . . . . .
C22 C 0.5677(2) 0.2684(4) 0.10367(12) 0.0213(6) Uani 1 1 d . . . . .
C23 C 0.6391(2) 0.3545(4) 0.12908(12) 0.0194(6) Uani 1 1 d . . . . .
C24 C 0.6851(2) 0.4573(4) 0.10313(12) 0.0261(7) Uani 1 1 d . . . . .
H24A H 0.672263 0.554663 0.111842 0.039 Uiso 1 1 calc R U . . .
H24B H 0.663111 0.444093 0.067293 0.039 Uiso 1 1 calc R U . . .
H24C H 0.750114 0.440600 0.113177 0.039 Uiso 1 1 calc R U . . .
C25 C 0.5139(2) 0.0622(4) 0.20919(12) 0.0226(7) Uani 1 1 d . . . . .
H25 H 0.463374 0.002806 0.196238 0.027 Uiso 1 1 calc R U . . .
C26 C 0.4511(3) 0.0795(4) 0.09907(13) 0.0291(8) Uani 1 1 d . . . . .
H26A H 0.462000 -0.020974 0.109613 0.035 Uiso 1 1 calc R U . . .
H26B H 0.393748 0.109944 0.105731 0.035 Uiso 1 1 calc R U . . .
C27 C 0.4509(3) 0.2317(4) 0.03077(13) 0.0299(8) Uani 1 1 d . . . . .
C28 C 0.3832(3) 0.3315(5) 0.04326(16) 0.0387(10) Uani 1 1 d . . . . .
H28A H 0.396128 0.342568 0.079238 0.058 Uiso 1 1 calc R U . . .
H28B H 0.322636 0.292334 0.030665 0.058 Uiso 1 1 calc R U . . .
H28C H 0.386915 0.424416 0.027989 0.058 Uiso 1 1 calc R U . . .
C29 C 0.4450(3) 0.2226(5) -0.02373(14) 0.0386(9) Uani 1 1 d . . . . .
H29A H 0.383176 0.199663 -0.041768 0.058 Uiso 1 1 calc R U . . .
H29B H 0.485651 0.148096 -0.029592 0.058 Uiso 1 1 calc R U . . .
H29C H 0.462331 0.314213 -0.035305 0.058 Uiso 1 1 calc R U . . .
C30 C 0.7374(2) 0.4401(4) 0.20699(12) 0.0243(7) Uani 1 1 d . . . . .
H30A H 0.795218 0.411049 0.200510 0.029 Uiso 1 1 calc R U . . .
H30B H 0.724108 0.538148 0.194284 0.029 Uiso 1 1 calc R U . . .
C31 C 0.7477(2) 0.4405(4) 0.26195(12) 0.0200(6) Uani 1 1 d . . . . .
C32 C 0.6921(2) 0.5258(4) 0.28260(13) 0.0229(7) Uani 1 1 d . . . . .
H32 H 0.646009 0.581078 0.261699 0.027 Uiso 1 1 calc R U . . .
C33 C 0.7041(2) 0.5301(4) 0.33344(13) 0.0251(7) Uani 1 1 d . . . . .
H33 H 0.666375 0.588490 0.347271 0.030 Uiso 1 1 calc R U . . .
C34 C 0.7715(2) 0.4490(4) 0.36429(12) 0.0256(7) Uani 1 1 d . . . . .
H34 H 0.779904 0.452713 0.399134 0.031 Uiso 1 1 calc R U . . .
C35 C 0.8261(2) 0.3630(4) 0.34413(13) 0.0225(7) Uani 1 1 d . . . . .
H35 H 0.871444 0.306706 0.365131 0.027 Uiso 1 1 calc R U . . .
C36 C 0.8146(2) 0.3590(4) 0.29326(12) 0.0205(6) Uani 1 1 d . . . . .
H36 H 0.852474 0.300350 0.279635 0.025 Uiso 1 1 calc R U . . .
C37 C 0.2187(5) 0.3385(8) 0.5183(2) 0.083(2) Uani 1 1 d . . . . .
H37A H 0.165442 0.376983 0.527717 0.100 Uiso 1 1 calc R U . . .
H37B H 0.250235 0.273579 0.545036 0.100 Uiso 1 1 calc R U . . .

loop_
_atom_site_aniso_label
_atom_site_aniso_U_11
_atom_site_aniso_U_22
_atom_site_aniso_U_33
_atom_site_aniso_U_23
_atom_site_aniso_U_13
_atom_site_aniso_U_12
I1 0.02940(13) 0.02507(13) 0.03061(13) 0.00544(8) 0.01263(9) 0.00236(8)
I2 0.02112(12) 0.02192(13) 0.02563(12) -0.00418(7) 0.00386(8) 0.00041(7)
Cl1 0.0503(6) 0.0486(6) 0.0376(5) -0.0114(4) 0.0166(4) -0.0225(5)
Cl2 0.0731(8) 0.0540(7) 0.0491(6) -0.0234(5) 0.0246(6) -0.0288(6)
O1 0.0281(13) 0.0289(13) 0.0212(12) 0.0047(10) 0.0078(10) -0.0045(11)
O2 0.0262(12) 0.0322(14) 0.0169(11) 0.0003(10) 0.0017(9) -0.0082(10)
O3 0.0359(14) 0.0303(14) 0.0222(12) -0.0058(10) 0.0043(10) -0.0101(11)
O4 0.0282(13) 0.0299(13) 0.0216(12) 0.0034(10) 0.0087(10) -0.0053(10)
O5 0.0294(13) 0.0308(13) 0.0158(11) -0.0004(10) -0.0006(9) 0.0012(11)
O6 0.0336(14) 0.0299(13) 0.0225(12) -0.0058(10) -0.0002(10) -0.0007(11)
N1 0.0142(12) 0.0172(13) 0.0194(13) 0.0003(10) 0.0039(10) -0.0002(10)
N2 0.0163(12) 0.0195(13) 0.0158(12) 0.0011(10) 0.0021(10) 0.0002(10)
C1 0.0181(14) 0.0204(16) 0.0174(14) 0.0007(12) 0.0052(11) 0.0003(12)
C2 0.0148(14) 0.0162(15) 0.0226(15) 0.0003(12) 0.0054(11) 0.0007(11)
C3 0.0190(15) 0.0189(15) 0.0206(15) -0.0006(12) 0.0045(12) -0.0007(12)
C4 0.0187(15) 0.0210(16) 0.0182(15) -0.0004(12) 0.0020(12) 0.0005(12)
C5 0.0153(14) 0.0213(15) 0.0204(15) 0.0013(12) 0.0044(12) 0.0020(12)
C6 0.0253(16) 0.0274(17) 0.0203(15) 0.0030(13) 0.0052(12) -0.0035(14)
C7 0.0192(15) 0.0210(16) 0.0230(16) 0.0003(12) 0.0068(12) -0.0045(12)
C8 0.0293(18) 0.0273(18) 0.0228(17) -0.0037(14) 0.0042(14) -0.0110(15)
C9 0.0293(18) 0.036(2) 0.0193(16) -0.0025(14) -0.0014(13) -0.0098(16)
C10 0.051(3) 0.046(3) 0.0214(18) -0.0039(17) 0.0029(17) -0.015(2)
C11 0.030(2) 0.040(2) 0.033(2) 0.0028(17) -0.0057(16) -0.0023(17)
C12 0.0236(16) 0.0269(17) 0.0191(15) 0.0004(13) 0.0012(12) -0.0088(14)
C13 0.0199(15) 0.0196(16) 0.0198(15) 0.0006(12) 0.0032(12) -0.0063(12)
C14 0.0209(16) 0.0205(16) 0.0282(17) 0.0014(13) 0.0050(13) -0.0032(13)
C15 0.0243(17) 0.0221(17) 0.0324(18) -0.0029(14) 0.0115(14) -0.0019(13)
C16 0.0319(18) 0.0295(18) 0.0185(15) -0.0022(14) 0.0065(13) -0.0060(15)
C17 0.0223(16) 0.0249(17) 0.0235(16) 0.0024(13) 0.0012(13) -0.0005(14)
C18 0.0202(15) 0.0191(15) 0.0225(16) -0.0030(12) 0.0037(12) -0.0023(12)
C19 0.0181(14) 0.0196(15) 0.0169(14) 0.0017(11) 0.0046(11) 0.0013(12)
C20 0.0173(14) 0.0190(15) 0.0210(15) -0.0002(12) 0.0050(12) 0.0022(12)
C21 0.0186(15) 0.0187(16) 0.0237(16) -0.0029(12) 0.0022(12) 0.0035(12)
C22 0.0222(15) 0.0246(17) 0.0155(14) -0.0008(12) 0.0020(12) 0.0056(13)
C23 0.0197(15) 0.0209(15) 0.0169(15) 0.0024(12) 0.0035(12) 0.0049(13)
C24 0.0309(18) 0.0276(18) 0.0199(15) 0.0041(13) 0.0066(13) -0.0007(14)
C25 0.0197(15) 0.0240(17) 0.0242(16) 0.0003(13) 0.0059(12) -0.0042(13)
C26 0.0270(18) 0.0332(19) 0.0245(17) -0.0069(15) 0.0019(14) -0.0048(15)
C27 0.0288(18) 0.032(2) 0.0230(17) -0.0043(14) -0.0040(14) 0.0042(15)
C28 0.032(2) 0.041(2) 0.036(2) -0.0064(17) -0.0051(16) 0.0104(17)
C29 0.047(2) 0.042(2) 0.0205(18) -0.0036(16) -0.0023(16) 0.0023(19)
C30 0.0225(16) 0.0285(18) 0.0200(15) 0.0009(13) 0.0020(12) -0.0086(14)
C31 0.0173(14) 0.0217(16) 0.0193(15) 0.0005(12) 0.0018(12) -0.0049(12)
C32 0.0173(15) 0.0206(16) 0.0290(17) 0.0046(13) 0.0030(12) -0.0010(12)
C33 0.0237(16) 0.0222(17) 0.0309(18) -0.0019(13) 0.0097(13) -0.0001(13)
C34 0.0285(17) 0.0293(18) 0.0185(15) -0.0019(13) 0.0053(13) -0.0038(14)
C35 0.0193(15) 0.0231(16) 0.0220(16) 0.0035(13) -0.0003(12) 0.0010(13)
C36 0.0185(15) 0.0188(15) 0.0231(16) -0.0020(12) 0.0035(12) -0.0014(12)
C37 0.118(6) 0.092(5) 0.048(3) -0.028(3) 0.037(3) -0.077(5)

loop_
_atom_type_symbol
_atom_type_description
_atom_type_scat_dispersion_real
_atom_type_scat_dispersion_imag
_atom_type_scat_source
C C 0.0181 0.0091 'International Tables Vol C Tables 4.2.6.8 and 6.1.1.4'
H H 0.0000 0.0000 'International Tables Vol C Tables 4.2.6.8 and 6.1.1.4'
Cl Cl 0.3639 0.7018 'International Tables Vol C Tables 4.2.6.8 and 6.1.1.4'
I I -0.3257 6.8362 'International Tables Vol C Tables 4.2.6.8 and 6.1.1.4'
N N 0.0311 0.0180 'International Tables Vol C Tables 4.2.6.8 and 6.1.1.4'
O O 0.0492 0.0322 'International Tables Vol C Tables 4.2.6.8 and 6.1.1.4'

loop_
_geom_angle_atom_site_label_1
_geom_angle_atom_site_label_2
_geom_angle_atom_site_label_3
_geom_angle
_geom_angle_site_symmetry_1
_geom_angle_site_symmetry_3
_geom_angle_publ_flag
C7 O1 H1 114(4) . . ?
C4 O2 C9 114.5(3) . . ?
C9 O3 C8 113.9(3) . . ?
C25 O4 H4 109.5 . . ?
C22 O5 C27 114.1(3) . . ?
C27 O6 C26 114.1(3) . . ?
C1 N1 C5 122.4(3) . . ?
C1 N1 C12 119.4(3) . . ?
C5 N1 C12 118.2(3) . . ?
C19 N2 C23 122.4(3) . . ?
C19 N2 C30 119.8(3) . . ?
C23 N2 C30 117.7(3) . . ?
N1 C1 H1A 119.3 . . ?
N1 C1 C2 121.5(3) . . ?
C2 C1 H1A 119.3 . . ?
C1 C2 C3 118.6(3) . . ?
C1 C2 C7 119.8(3) . . ?
C3 C2 C7 121.6(3) . . ?
C2 C3 C4 119.0(3) . . ?
C2 C3 C8 122.2(3) . . ?
C4 C3 C8 118.8(3) . . ?
O2 C4 C3 122.5(3) . . ?
O2 C4 C5 116.8(3) . . ?
C3 C4 C5 120.7(3) . . ?
N1 C5 C4 117.7(3) . . ?
N1 C5 C6 120.6(3) . . ?
C4 C5 C6 121.7(3) . . ?
C5 C6 H6A 109.5 . . ?
C5 C6 H6B 109.5 . . ?
C5 C6 H6C 109.5 . . ?
H6A C6 H6B 109.5 . . ?
H6A C6 H6C 109.5 . . ?
H6B C6 H6C 109.5 . . ?
O1 C7 C2 108.1(3) . . ?
O1 C7 H7A 110.1 . . ?
O1 C7 H7B 110.1 . . ?
C2 C7 H7A 110.1 . . ?
C2 C7 H7B 110.1 . . ?
H7A C7 H7B 108.4 . . ?
O3 C8 C3 110.8(3) . . ?
O3 C8 H8 124.6 . . ?
C3 C8 H8 124.6 . . ?
O2 C9 C10 105.8(3) . . ?
O2 C9 C11 107.8(3) . . ?
O3 C9 O2 109.2(3) . . ?
O3 C9 C10 106.8(3) . . ?
O3 C9 C11 113.2(3) . . ?
C10 C9 C11 113.7(3) . . ?
C9 C10 H10A 109.5 . . ?
C9 C10 H10B 109.5 . . ?
C9 C10 H10C 109.5 . . ?
H10A C10 H10B 109.5 . . ?
H10A C10 H10C 109.5 . . ?
H10B C10 H10C 109.5 . . ?
C9 C11 H11A 109.5 . . ?
C9 C11 H11B 109.5 . . ?
C9 C11 H11C 109.5 . . ?
H11A C11 H11B 109.5 . . ?
H11A C11 H11C 109.5 . . ?
H11B C11 H11C 109.5 . . ?
N1 C12 H12A 108.7 . . ?
N1 C12 H12B 108.7 . . ?
H12A C12 H12B 107.6 . . ?
C13 C12 N1 114.3(3) . . ?
C13 C12 H12A 108.7 . . ?
C13 C12 H12B 108.7 . . ?
C14 C13 C12 120.8(3) . . ?
C14 C13 C18 118.9(3) . . ?
C18 C13 C12 120.3(3) . . ?
C13 C14 H14 119.7 . . ?
C15 C14 C13 120.5(3) . . ?
C15 C14 H14 119.7 . . ?
C14 C15 H15 119.9 . . ?
C14 C15 C16 120.3(3) . . ?
C16 C15 H15 119.9 . . ?
C15 C16 H16 120.3 . . ?
C17 C16 C15 119.3(3) . . ?
C17 C16 H16 120.3 . . ?
C16 C17 H17 119.8 . . ?
C18 C17 C16 120.3(3) . . ?
C18 C17 H17 119.8 . . ?
C13 C18 H18 119.7 . . ?
C17 C18 C13 120.6(3) . . ?
C17 C18 H18 119.7 . . ?
N2 C19 H19 119.3 . . ?
N2 C19 C20 121.4(3) . . ?
C20 C19 H19 119.3 . . ?
C19 C20 C21 118.8(3) . . ?
C19 C20 C25 119.4(3) . . ?
C21 C20 C25 121.8(3) . . ?
C20 C21 C26 122.0(3) . . ?
C22 C21 C20 118.7(3) . . ?
C22 C21 C26 119.4(3) . . ?
O5 C22 C21 122.1(3) . . ?
O5 C22 C23 116.3(3) . . ?
C21 C22 C23 121.5(3) . . ?
N2 C23 C22 117.1(3) . . ?
N2 C23 C24 120.5(3) . . ?
C22 C23 C24 122.3(3) . . ?
C23 C24 H24A 109.5 . . ?
C23 C24 H24B 109.5 . . ?
C23 C24 H24C 109.5 . . ?
H24A C24 H24B 109.5 . . ?
H24A C24 H24C 109.5 . . ?
H24B C24 H24C 109.5 . . ?
O4 C25 C20 108.4(3) . . ?
O4 C25 H25 125.8 . . ?
C20 C25 H25 125.8 . . ?
O6 C26 C21 110.6(3) . . ?
O6 C26 H26A 109.5 . . ?
O6 C26 H26B 109.5 . . ?
C21 C26 H26A 109.5 . . ?
C21 C26 H26B 109.5 . . ?
H26A C26 H26B 108.1 . . ?
O5 C27 C28 108.9(3) . . ?
O5 C27 C29 105.4(3) . . ?
O6 C27 O5 108.2(3) . . ?
O6 C27 C28 113.4(4) . . ?
O6 C27 C29 106.7(3) . . ?
C29 C27 C28 113.8(3) . . ?
C27 C28 H28A 109.5 . . ?
C27 C28 H28B 109.5 . . ?
C27 C28 H28C 109.5 . . ?
H28A C28 H28B 109.5 . . ?
H28A C28 H28C 109.5 . . ?
H28B C28 H28C 109.5 . . ?
C27 C29 H29A 109.5 . . ?
C27 C29 H29B 109.5 . . ?
C27 C29 H29C 109.5 . . ?
H29A C29 H29B 109.5 . . ?
H29A C29 H29C 109.5 . . ?
H29B C29 H29C 109.5 . . ?
N2 C30 H30A 108.8 . . ?
N2 C30 H30B 108.8 . . ?
H30A C30 H30B 107.7 . . ?
C31 C30 N2 113.7(3) . . ?
C31 C30 H30A 108.8 . . ?
C31 C30 H30B 108.8 . . ?
C32 C31 C30 120.4(3) . . ?
C36 C31 C30 120.5(3) . . ?
C36 C31 C32 119.0(3) . . ?
C31 C32 H32 119.9 . . ?
C33 C32 C31 120.3(3) . . ?
C33 C32 H32 119.9 . . ?
C32 C33 H33 119.9 . . ?
C32 C33 C34 120.2(3) . . ?
C34 C33 H33 119.9 . . ?
C33 C34 H34 120.0 . . ?
C35 C34 C33 120.0(3) . . ?
C35 C34 H34 120.0 . . ?
C34 C35 H35 120.0 . . ?
C34 C35 C36 120.1(3) . . ?
C36 C35 H35 120.0 . . ?
C31 C36 H36 119.7 . . ?
C35 C36 C31 120.6(3) . . ?
C35 C36 H36 119.7 . . ?
Cl1 C37 Cl2 113.4(3) . . ?
Cl1 C37 H37A 108.9 . . ?
Cl1 C37 H37B 108.9 . . ?
Cl2 C37 H37A 108.9 . . ?
Cl2 C37 H37B 108.9 . . ?
H37A C37 H37B 107.7 . . ?

loop_
_geom_bond_atom_site_label_1
_geom_bond_atom_site_label_2
_geom_bond_distance
_geom_bond_site_symmetry_2
_geom_bond_publ_flag
Cl1 C37 1.730(5) . ?
Cl2 C37 1.758(5) . ?
O1 H1 0.76(5) . ?
O1 C7 1.416(4) . ?
O2 C4 1.356(4) . ?
O2 C9 1.463(4) . ?
O3 C8 1.419(4) . ?
O3 C9 1.403(5) . ?
O4 H4 0.8400 . ?
O4 C25 1.407(4) . ?
O5 C22 1.363(4) . ?
O5 C27 1.463(4) . ?
O6 C26 1.428(4) . ?
O6 C27 1.416(5) . ?
N1 C1 1.346(4) . ?
N1 C5 1.350(4) . ?
N1 C12 1.506(4) . ?
N2 C19 1.347(4) . ?
N2 C23 1.355(4) . ?
N2 C30 1.504(4) . ?
C1 H1A 0.9500 . ?
C1 C2 1.374(4) . ?
C2 C3 1.391(4) . ?
C2 C7 1.503(4) . ?
C3 C4 1.397(5) . ?
C3 C8 1.497(5) . ?
C4 C5 1.401(5) . ?
C5 C6 1.494(5) . ?
C6 H6A 0.9800 . ?
C6 H6B 0.9800 . ?
C6 H6C 0.9800 . ?
C7 H7A 0.9900 . ?
C7 H7B 0.9900 . ?
C8 H8 0.9500 . ?
C9 C10 1.506(5) . ?
C9 C11 1.527(6) . ?
C10 H10A 0.9800 . ?
C10 H10B 0.9800 . ?
C10 H10C 0.9800 . ?
C11 H11A 0.9800 . ?
C11 H11B 0.9800 . ?
C11 H11C 0.9800 . ?
C12 H12A 0.9900 . ?
C12 H12B 0.9900 . ?
C12 C13 1.498(4) . ?
C13 C14 1.392(5) . ?
C13 C18 1.396(5) . ?
C14 H14 0.9500 . ?
C14 C15 1.391(5) . ?
C15 H15 0.9500 . ?
C15 C16 1.392(5) . ?
C16 H16 0.9500 . ?
C16 C17 1.391(5) . ?
C17 H17 0.9500 . ?
C17 C18 1.388(5) . ?
C18 H18 0.9500 . ?
C19 H19 0.9500 . ?
C19 C20 1.375(5) . ?
C20 C21 1.392(5) . ?
C20 C25 1.509(5) . ?
C21 C22 1.388(5) . ?
C21 C26 1.510(5) . ?
C22 C23 1.403(5) . ?
C23 C24 1.491(5) . ?
C24 H24A 0.9800 . ?
C24 H24B 0.9800 . ?
C24 H24C 0.9800 . ?
C25 H25 0.9500 . ?
C26 H26A 0.9900 . ?
C26 H26B 0.9900 . ?
C27 C28 1.507(6) . ?
C27 C29 1.506(5) . ?
C28 H28A 0.9800 . ?
C28 H28B 0.9800 . ?
C28 H28C 0.9800 . ?
C29 H29A 0.9800 . ?
C29 H29B 0.9800 . ?
C29 H29C 0.9800 . ?
C30 H30A 0.9900 . ?
C30 H30B 0.9900 . ?
C30 C31 1.504(4) . ?
C31 C32 1.400(5) . ?
C31 C36 1.396(5) . ?
C32 H32 0.9500 . ?
C32 C33 1.386(5) . ?
C33 H33 0.9500 . ?
C33 C34 1.393(5) . ?
C34 H34 0.9500 . ?
C34 C35 1.385(5) . ?
C35 H35 0.9500 . ?
C35 C36 1.388(5) . ?
C36 H36 0.9500 . ?
C37 H37A 0.9900 . ?
C37 H37B 0.9900 . ?

loop_
_geom_torsion_atom_site_label_1
_geom_torsion_atom_site_label_2
_geom_torsion_atom_site_label_3
_geom_torsion_atom_site_label_4
_geom_torsion
_geom_torsion_site_symmetry_1
_geom_torsion_site_symmetry_2
_geom_torsion_site_symmetry_3
_geom_torsion_site_symmetry_4
_geom_torsion_publ_flag
O2 C4 C5 N1 -179.3(3) . . . . ?
O2 C4 C5 C6 1.2(5) . . . . ?
O5 C22 C23 N2 178.2(3) . . . . ?
O5 C22 C23 C24 -0.8(5) . . . . ?
N1 C1 C2 C3 0.4(5) . . . . ?
N1 C1 C2 C7 179.9(3) . . . . ?
N1 C12 C13 C14 86.4(4) . . . . ?
N1 C12 C13 C18 -95.7(4) . . . . ?
N2 C19 C20 C21 0.1(5) . . . . ?
N2 C19 C20 C25 -179.3(3) . . . . ?
N2 C30 C31 C32 -83.2(4) . . . . ?
N2 C30 C31 C36 98.7(4) . . . . ?
C1 N1 C5 C4 -1.0(5) . . . . ?
C1 N1 C5 C6 178.6(3) . . . . ?
C1 N1 C12 C13 5.2(4) . . . . ?
C1 C2 C3 C4 0.5(5) . . . . ?
C1 C2 C3 C8 -178.2(3) . . . . ?
C1 C2 C7 O1 7.8(4) . . . . ?
C2 C3 C4 O2 179.6(3) . . . . ?
C2 C3 C4 C5 -1.7(5) . . . . ?
C2 C3 C8 O3 165.7(3) . . . . ?
C3 C2 C7 O1 -172.7(3) . . . . ?
C3 C4 C5 N1 1.9(5) . . . . ?
C3 C4 C5 C6 -177.7(3) . . . . ?
C4 O2 C9 O3 47.2(4) . . . . ?
C4 O2 C9 C10 161.8(3) . . . . ?
C4 O2 C9 C11 -76.1(4) . . . . ?
C4 C3 C8 O3 -13.0(5) . . . . ?
C5 N1 C1 C2 -0.2(5) . . . . ?
C5 N1 C12 C13 -173.8(3) . . . . ?
C7 C2 C3 C4 -179.0(3) . . . . ?
C7 C2 C3 C8 2.3(5) . . . . ?
C8 O3 C9 O2 -65.1(4) . . . . ?
C8 O3 C9 C10 -179.1(3) . . . . ?
C8 O3 C9 C11 55.0(4) . . . . ?
C8 C3 C4 O2 -1.7(5) . . . . ?
C8 C3 C4 C5 177.1(3) . . . . ?
C9 O2 C4 C3 -15.6(5) . . . . ?
C9 O2 C4 C5 165.6(3) . . . . ?
C9 O3 C8 C3 47.0(4) . . . . ?
C12 N1 C1 C2 -179.1(3) . . . . ?
C12 N1 C5 C4 178.0(3) . . . . ?
C12 N1 C5 C6 -2.5(4) . . . . ?
C12 C13 C14 C15 176.7(3) . . . . ?
C12 C13 C18 C17 -177.4(3) . . . . ?
C13 C14 C15 C16 1.2(5) . . . . ?
C14 C13 C18 C17 0.5(5) . . . . ?
C14 C15 C16 C17 -0.4(5) . . . . ?
C15 C16 C17 C18 -0.4(5) . . . . ?
C16 C17 C18 C13 0.3(5) . . . . ?
C18 C13 C14 C15 -1.3(5) . . . . ?
C19 N2 C23 C22 1.7(5) . . . . ?
C19 N2 C23 C24 -179.3(3) . . . . ?
C19 N2 C30 C31 -10.2(4) . . . . ?
C19 C20 C21 C22 -0.8(5) . . . . ?
C19 C20 C21 C26 -179.7(3) . . . . ?
C19 C20 C25 O4 -4.7(4) . . . . ?
C20 C21 C22 O5 -178.7(3) . . . . ?
C20 C21 C22 C23 1.9(5) . . . . ?
C20 C21 C26 O6 -170.0(3) . . . . ?
C21 C20 C25 O4 175.9(3) . . . . ?
C21 C22 C23 N2 -2.4(5) . . . . ?
C21 C22 C23 C24 178.7(3) . . . . ?
C22 O5 C27 O6 -51.2(4) . . . . ?
C22 O5 C27 C28 72.5(4) . . . . ?
C22 O5 C27 C29 -165.1(3) . . . . ?
C22 C21 C26 O6 11.1(5) . . . . ?
C23 N2 C19 C20 -0.6(5) . . . . ?
C23 N2 C30 C31 168.1(3) . . . . ?
C25 C20 C21 C22 178.6(3) . . . . ?
C25 C20 C21 C26 -0.3(5) . . . . ?
C26 O6 C27 O5 65.7(4) . . . . ?
C26 O6 C27 C28 -55.2(4) . . . . ?
C26 O6 C27 C29 178.7(3) . . . . ?
C26 C21 C22 O5 0.3(5) . . . . ?
C26 C21 C22 C23 -179.1(3) . . . . ?
C27 O5 C22 C21 20.1(4) . . . . ?
C27 O5 C22 C23 -160.5(3) . . . . ?
C27 O6 C26 C21 -44.7(4) . . . . ?
C30 N2 C19 C20 177.6(3) . . . . ?
C30 N2 C23 C22 -176.6(3) . . . . ?
C30 N2 C23 C24 2.4(5) . . . . ?
C30 C31 C32 C33 -177.5(3) . . . . ?
C30 C31 C36 C35 177.8(3) . . . . ?
C31 C32 C33 C34 -0.2(5) . . . . ?
C32 C31 C36 C35 -0.3(5) . . . . ?
C32 C33 C34 C35 -0.5(5) . . . . ?
C33 C34 C35 C36 0.9(5) . . . . ?
C34 C35 C36 C31 -0.4(5) . . . . ?
C36 C31 C32 C33 0.6(5) . . . . ?
